data_4324101
loop_
_publ_author_name
'Julia B. H. Strautmann'
'Carl-Georg Freiherr von Richthofen'
'Gabriele Heinze-Br\"uckner'
'Serena DeBeer'
'Eberhard Bothe'
'Eckhard Bill'
'Thomas Weyherm\"uller'
'Anja Stammler'
'Hartmut B\"ogge'
'Thorsten Glaser'

_publ_contact_author_address
;     Fakult\"at f. Chemie
      Universit\"at Bielefeld
      33501 Bielefeld
      Germany
;
_publ_contact_author_email thorsten.glaser@uni-bielefeld.de
_publ_contact_author_fax '49 521 106 6003'
_publ_contact_author_name 'Prof. Dr. T. Glaser'
_publ_contact_author_phone '49 521 106 6105'
_publ_section_title
;
 Molecular and Electronic Structures of Dinuclear Iron Complexes
 Incorporating Strongly Electron-Donating Ligands: Implications for the
 Generation of the One- and Two-Electron Oxidized Forms
;
_journal_name_full 'Inorganic Chemistry'
_journal_page_first 155
_journal_page_last 171
_journal_paper_doi 10.1021/ic101535y
_journal_volume 50
_journal_year 2011
_chemical_formula_sum 'C18 H20 Cl4 N2 O2'
_chemical_formula_weight 438.16
_chemical_name_systematic
; 
 ? 
;
_space_group_IT_number 15
_symmetry_cell_setting monoclinic
_symmetry_space_group_name_Hall '-C 2yc'
_symmetry_space_group_name_H-M 'C 1 2/c 1'
_atom_sites_solution_hydrogens geom
_atom_sites_solution_primary direct
_atom_sites_solution_secondary difmap
_audit_creation_method SHELXL-97
_cell_angle_alpha 90.00
_cell_angle_beta 96.4100(10)
_cell_angle_gamma 90.00
_cell_formula_units_Z 4
_cell_length_a 24.6578(16)
_cell_length_b 9.4218(6)
_cell_length_c 8.3806(5)
_cell_measurement_reflns_used 1863
_cell_measurement_temperature 183(2)
_cell_measurement_theta_max 25.65
_cell_measurement_theta_min 2.32
_cell_volume 1934.8(2)
_computing_cell_refinement 'SAINT (Bruker AXS, 2001)'
_computing_data_collection 'SMART (Bruker AXS, 2001)'
_computing_data_reduction 'SAINT (Bruker AXS, 2001)'
_computing_molecular_graphics 'DIAMOND 2.1 (Crystal Impact, 2001)'
_computing_publication_material 'SHELXL-97 (Sheldrick, 1997)'
_computing_structure_refinement 'SHELXL-97 (Sheldrick, 1997)'
_computing_structure_solution 'SHELXS-97 (Sheldrick, 1997)'
_diffrn_ambient_temperature 183(2)
_diffrn_measured_fraction_theta_full 0.990
_diffrn_measured_fraction_theta_max 0.990
_diffrn_measurement_device_type 'Bruker AXS SMART 1K'
_diffrn_measurement_method omega-scan
_diffrn_radiation_monochromator graphite
_diffrn_radiation_source 'fine-focus sealed tube'
_diffrn_radiation_type MoK\a
_diffrn_radiation_wavelength 0.71073
_diffrn_reflns_av_R_equivalents 0.0219
_diffrn_reflns_av_sigmaI/netI 0.0271
_diffrn_reflns_limit_h_max 31
_diffrn_reflns_limit_h_min -30
_diffrn_reflns_limit_k_max 9
_diffrn_reflns_limit_k_min -12
_diffrn_reflns_limit_l_max 10
_diffrn_reflns_limit_l_min -10
_diffrn_reflns_number 5514
_diffrn_reflns_theta_full 26.98
_diffrn_reflns_theta_max 26.98
_diffrn_reflns_theta_min 1.66
_diffrn_standards_decay_% 0
_diffrn_standards_interval_count 0
_diffrn_standards_interval_time 0
_diffrn_standards_number 0
_exptl_absorpt_coefficient_mu 0.628
_exptl_absorpt_correction_T_max 0.9753
_exptl_absorpt_correction_T_min 0.8056
_exptl_absorpt_correction_type multi-scan
_exptl_absorpt_process_details 'SADABS 2.10 (Bruker AXS, 2003)'
_exptl_crystal_colour Klarfarblos
_exptl_crystal_density_diffrn 1.504
_exptl_crystal_density_method 'not measured'
_exptl_crystal_description Nadeln
_exptl_crystal_F_000 904
_exptl_crystal_size_max 0.36
_exptl_crystal_size_mid 0.10
_exptl_crystal_size_min 0.04
_refine_diff_density_max 0.301
_refine_diff_density_min -0.177
_refine_diff_density_rms 0.045
_refine_ls_extinction_method none
_refine_ls_goodness_of_fit_ref 1.000
_refine_ls_hydrogen_treatment refall
_refine_ls_matrix_type full
_refine_ls_number_parameters 158
_refine_ls_number_reflns 2083
_refine_ls_number_restraints 0
_refine_ls_restrained_S_all 1.000
_refine_ls_R_factor_all 0.0437
_refine_ls_R_factor_gt 0.0304
_refine_ls_shift/su_max 0.000
_refine_ls_shift/su_mean 0.000
_refine_ls_structure_factor_coef Fsqd
_refine_ls_weighting_details 'calc w=1/[\s^2^(Fo^2^)+(0.0442P)^2^+0.7357P] where P=(Fo^2^+2Fc^2^)/3'
_refine_ls_weighting_scheme calc
_refine_ls_wR_factor_gt 0.0745
_refine_ls_wR_factor_ref 0.0806
_reflns_number_gt 1650
_reflns_number_total 2083
_reflns_threshold_expression >2sigma(I)
_cod_data_source_file ic101535y_si_002_2.cif
_cod_data_source_block gl1577
_cod_database_code 4324101

loop_
_symmetry_equiv_pos_as_xyz
'x, y, z'
'-x, y, -z+1/2'
'x+1/2, y+1/2, z'
'-x+1/2, y+1/2, -z+1/2'
'-x, -y, -z'
'x, -y, z-1/2'
'-x+1/2, -y+1/2, -z'
'x+1/2, -y+1/2, z-1/2'

loop_
_atom_site_label
_atom_site_type_symbol
_atom_site_fract_x
_atom_site_fract_y
_atom_site_fract_z
_atom_site_U_iso_or_equiv
_atom_site_adp_type
_atom_site_occupancy
_atom_site_symmetry_multiplicity
_atom_site_calc_flag
_atom_site_refinement_flags
_atom_site_disorder_assembly
_atom_site_disorder_group
Cl1 Cl 0.377908(18) 0.21249(4) 0.09279(6) 0.04364(15) Uani 1 1 d . . .
Cl2 Cl 0.224862(17) 0.53051(5) -0.24614(6) 0.04619(15) Uani 1 1 d . . .
O1 O 0.42767(5) 0.48544(13) 0.19046(16) 0.0395(3) Uani 1 1 d . . .
H1O H 0.4395(8) 0.556(2) 0.200(2) 0.046(7) Uiso 1 1 d . . .
N1 N 0.44816(5) 0.75562(13) 0.13355(15) 0.0297(3) Uani 1 1 d . . .
C1 C 0.35308(7) 0.37925(16) 0.0322(2) 0.0333(4) Uani 1 1 d . . .
C2 C 0.30513(7) 0.38702(18) -0.0702(2) 0.0351(4) Uani 1 1 d . . .
H2A H 0.2870(8) 0.3038(19) -0.108(2) 0.039(5) Uiso 1 1 d . . .
C3 C 0.28575(6) 0.51920(17) -0.1180(2) 0.0346(4) Uani 1 1 d . . .
C4 C 0.31302(7) 0.64170(17) -0.0660(2) 0.0339(4) Uani 1 1 d . . .
H4A H 0.2998(8) 0.729(2) -0.102(2) 0.044(5) Uiso 1 1 d . . .
C5 C 0.36079(6) 0.63312(16) 0.03824(19) 0.0313(3) Uani 1 1 d . . .
C6 C 0.38158(6) 0.49989(16) 0.08867(19) 0.0314(3) Uani 1 1 d . . .
C7 C 0.38816(7) 0.76729(17) 0.1048(2) 0.0349(4) Uani 1 1 d . . .
H7A H 0.3779(7) 0.846(2) 0.030(2) 0.043(5) Uiso 1 1 d . . .
H7B H 0.3757(7) 0.7891(19) 0.209(2) 0.041(5) Uiso 1 1 d . . .
C8 C 0.47206(8) 0.7441(2) -0.0184(2) 0.0411(4) Uani 1 1 d . . .
H8A H 0.5093(8) 0.7243(19) 0.002(2) 0.037(5) Uiso 1 1 d . . .
H8B H 0.4516(7) 0.668(2) -0.085(2) 0.042(5) Uiso 1 1 d . . .
H8C H 0.4657(9) 0.832(2) -0.079(3) 0.060(6) Uiso 1 1 d . . .
C9 C 0.46937(7) 0.87916(17) 0.2277(2) 0.0340(4) Uani 1 1 d . . .
H9A H 0.4609(7) 0.9665(19) 0.169(2) 0.037(5) Uiso 1 1 d . . .
H9B H 0.4491(7) 0.8798(18) 0.325(2) 0.041(5) Uiso 1 1 d . . .

loop_
_atom_site_aniso_label
_atom_site_aniso_U_11
_atom_site_aniso_U_22
_atom_site_aniso_U_33
_atom_site_aniso_U_23
_atom_site_aniso_U_13
_atom_site_aniso_U_12
Cl1 0.0515(3) 0.0248(2) 0.0556(3) 0.00581(18) 0.0104(2) 0.00215(17)
Cl2 0.0316(2) 0.0450(3) 0.0610(3) 0.0019(2) 0.00085(19) -0.00263(18)
O1 0.0432(7) 0.0276(7) 0.0463(7) 0.0068(5) -0.0012(5) -0.0009(6)
N1 0.0329(7) 0.0245(6) 0.0323(7) -0.0010(5) 0.0057(5) 0.0000(5)
C1 0.0374(9) 0.0257(8) 0.0394(9) 0.0033(6) 0.0156(7) 0.0018(7)
C2 0.0349(9) 0.0307(8) 0.0420(10) -0.0016(7) 0.0147(7) -0.0053(7)
C3 0.0281(8) 0.0377(9) 0.0394(9) 0.0003(7) 0.0096(7) -0.0011(7)
C4 0.0330(8) 0.0291(9) 0.0413(9) 0.0036(7) 0.0119(7) 0.0020(7)
C5 0.0321(8) 0.0267(8) 0.0366(9) 0.0018(6) 0.0112(7) -0.0002(6)
C6 0.0339(8) 0.0285(8) 0.0333(8) 0.0031(6) 0.0104(7) 0.0013(6)
C7 0.0358(9) 0.0268(8) 0.0424(10) 0.0007(7) 0.0053(7) 0.0035(7)
C8 0.0435(11) 0.0439(11) 0.0372(10) -0.0048(8) 0.0100(8) -0.0066(9)
C9 0.0418(9) 0.0217(8) 0.0383(10) -0.0006(6) 0.0031(8) 0.0028(6)

loop_
_atom_type_symbol
_atom_type_description
_atom_type_scat_dispersion_real
_atom_type_scat_dispersion_imag
_atom_type_scat_source
C C 0.0033 0.0016 'International Tables Vol C Tables 4.2.6.8 and 6.1.1.4'
H H 0.0000 0.0000 'International Tables Vol C Tables 4.2.6.8 and 6.1.1.4'
N N 0.0061 0.0033 'International Tables Vol C Tables 4.2.6.8 and 6.1.1.4'
O O 0.0106 0.0060 'International Tables Vol C Tables 4.2.6.8 and 6.1.1.4'
Cl Cl 0.1484 0.1585 'International Tables Vol C Tables 4.2.6.8 and 6.1.1.4'

loop_
_geom_angle_atom_site_label_1
_geom_angle_atom_site_label_2
_geom_angle_atom_site_label_3
_geom_angle
_geom_angle_site_symmetry_1
_geom_angle_site_symmetry_3
_geom_angle_publ_flag
C6 O1 H1O 106.2(17) . . ?
C8 N1 C9 111.82(13) . . ?
C8 N1 C7 110.88(14) . . ?
C9 N1 C7 108.59(12) . . ?
C2 C1 C6 122.15(15) . . ?
C2 C1 Cl1 118.49(12) . . ?
C6 C1 Cl1 119.36(13) . . ?
C3 C2 C1 118.23(15) . . ?
C3 C2 H2A 121.2(11) . . ?
C1 C2 H2A 120.6(11) . . ?
C2 C3 C4 121.53(16) . . ?
C2 C3 Cl2 118.67(13) . . ?
C4 C3 Cl2 119.79(13) . . ?
C3 C4 C5 119.91(15) . . ?
C3 C4 H4A 119.9(12) . . ?
C5 C4 H4A 120.2(12) . . ?
C4 C5 C6 119.83(15) . . ?
C4 C5 C7 119.76(14) . . ?
C6 C5 C7 120.30(14) . . ?
O1 C6 C1 119.36(14) . . ?
O1 C6 C5 122.29(14) . . ?
C1 C6 C5 118.34(15) . . ?
N1 C7 C5 113.35(13) . . ?
N1 C7 H7A 109.9(11) . . ?
C5 C7 H7A 108.9(11) . . ?
N1 C7 H7B 106.1(11) . . ?
C5 C7 H7B 109.5(11) . . ?
H7A C7 H7B 109.0(15) . . ?
N1 C8 H8A 109.7(11) . . ?
N1 C8 H8B 108.1(10) . . ?
H8A C8 H8B 112.5(15) . . ?
N1 C8 H8C 109.3(13) . . ?
H8A C8 H8C 111.4(17) . . ?
H8B C8 H8C 105.8(15) . . ?
N1 C9 C9 114.69(12) . 2_655 ?
N1 C9 H9A 110.8(10) . . ?
C9 C9 H9A 106.1(10) 2_655 . ?
N1 C9 H9B 105.1(10) . . ?
C9 C9 H9B 111.9(10) 2_655 . ?
H9A C9 H9B 108.1(15) . . ?

loop_
_geom_bond_atom_site_label_1
_geom_bond_atom_site_label_2
_geom_bond_distance
_geom_bond_site_symmetry_2
_geom_bond_publ_flag
Cl1 C1 1.7412(16) . ?
Cl2 C3 1.7490(17) . ?
O1 C6 1.349(2) . ?
O1 H1O 0.72(2) . ?
N1 C8 1.466(2) . ?
N1 C9 1.469(2) . ?
N1 C7 1.476(2) . ?
C1 C2 1.383(2) . ?
C1 C6 1.391(2) . ?
C2 C3 1.377(2) . ?
C2 H2A 0.942(18) . ?
C3 C4 1.381(2) . ?
C4 C5 1.388(2) . ?
C4 H4A 0.92(2) . ?
C5 C6 1.403(2) . ?
C5 C7 1.510(2) . ?
C7 H7A 0.982(19) . ?
C7 H7B 0.983(19) . ?
C8 H8A 0.935(19) . ?
C8 H8B 1.007(19) . ?
C8 H8C 0.97(2) . ?
C9 C9 1.515(3) 2_655 ?
C9 H9A 0.970(18) . ?
C9 H9B 1.000(19) . ?
